data_4133877
loop_
_publ_author_name
'Lee, Chin-Ho'
'Tang, Man-Chung'
'Kong, Fred Ka-Wai'
'Cheung, Wai-Lung'
'Ng, Maggie'
'Chan, Mei-Yee'
'Yam, Vivian Wing-Wah'

_publ_section_title
;
 Isomeric Tetradentate Ligand-Containing Cyclometalated Gold(III)
 Complexes
;
_journal_name_full 'Journal of the American Chemical Society'
_journal_paper_doi 10.1021/jacs.9b11587
_journal_year 2019
_chemical_formula_moiety 'C53 H55 Au N2'
_chemical_formula_sum 'C53 H55 Au N2'
_chemical_formula_weight 916.96
_space_group_crystal_system monoclinic
_space_group_IT_number 14
_space_group_name_Hall '-P 2yn'
_space_group_name_H-M_alt 'P 1 21/n 1'
_atom_sites_solution_hydrogens geom
_audit_creation_method SHELXL-2016/6
_cell_angle_alpha 90
_cell_angle_beta 95.89(3)
_cell_angle_gamma 90
_cell_formula_units_Z 4
_cell_length_a 15.304(3)
_cell_length_b 13.575(3)
_cell_length_c 20.004(4)
_cell_measurement_reflns_used 51158
_cell_measurement_temperature 100(2)
_cell_measurement_theta_max 29.86
_cell_measurement_theta_min 0.47
_cell_volume 4133.9(15)
_computing_cell_refinement 'HKL-3000 (HKL Research Inc., 2009)'
_computing_data_reduction 'HKL-3000 (HKL Research Inc., 2009)'
_computing_structure_refinement 'SHELXL-2016/6 (Sheldrick, 2016)'
_computing_structure_solution 'SHELXT 2014/5 (Sheldrick, 2014)'
_diffrn_ambient_temperature 100(2)
_diffrn_measured_fraction_theta_full 0.970
_diffrn_measured_fraction_theta_max 0.969
_diffrn_measurement_device_type MD2
_diffrn_measurement_method '\w scans'
_diffrn_radiation_type synchrotron
_diffrn_radiation_wavelength 0.82653
_diffrn_reflns_av_R_equivalents 0.0464
_diffrn_reflns_av_unetI/netI 0.0427
_diffrn_reflns_Laue_measured_fraction_full 0.970
_diffrn_reflns_Laue_measured_fraction_max 0.969
_diffrn_reflns_limit_h_max 17
_diffrn_reflns_limit_h_min -18
_diffrn_reflns_limit_k_max 0
_diffrn_reflns_limit_k_min -16
_diffrn_reflns_limit_l_max 24
_diffrn_reflns_limit_l_min -24
_diffrn_reflns_number 13155
_diffrn_reflns_point_group_measured_fraction_full 0.970
_diffrn_reflns_point_group_measured_fraction_max 0.969
_diffrn_reflns_theta_full 29.730
_diffrn_reflns_theta_max 29.857
_diffrn_reflns_theta_min 2.695
_exptl_absorpt_coefficient_mu 5.234
_exptl_crystal_colour orange
_exptl_crystal_density_diffrn 1.473
_exptl_crystal_description block
_exptl_crystal_F_000 1864
_exptl_crystal_size_max 0.18
_exptl_crystal_size_mid 0.17
_exptl_crystal_size_min 0.14
_refine_diff_density_max 1.650
_refine_diff_density_min -3.344
_refine_diff_density_rms 0.147
_refine_ls_extinction_method none
_refine_ls_goodness_of_fit_ref 1.079
_refine_ls_hydrogen_treatment constr
_refine_ls_matrix_type full
_refine_ls_number_parameters 517
_refine_ls_number_reflns 7345
_refine_ls_number_restraints 4
_refine_ls_restrained_S_all 1.097
_refine_ls_R_factor_all 0.0500
_refine_ls_R_factor_gt 0.0495
_refine_ls_shift/su_max 0.001
_refine_ls_shift/su_mean 0.000
_refine_ls_structure_factor_coef Fsqd
_refine_ls_weighting_details 'w=1/[\s^2^(Fo^2^)+(0.1067P)^2^+2.4477P] where P=(Fo^2^+2Fc^2^)/3'
_refine_ls_weighting_scheme calc
_refine_ls_wR_factor_gt 0.1403
_refine_ls_wR_factor_ref 0.1410
_reflns_Friedel_coverage 0.000
_reflns_number_gt 7237
_reflns_number_total 7345
_reflns_threshold_expression 'I > 2\s(I)'
_cod_data_source_file ja9b11587_si_003.cif
_cod_data_source_block 6-67
_cod_original_sg_symbol_H-M 'P 21/n'
_cod_database_code 4133877
_shelx_shelxl_version_number 2016/6
_shelx_space_group_comment
;
The symmetry employed for this shelxl refinement is uniquely defined
by the following loop, which should always be used as a source of
symmetry information in preference to the above space-group names.
They are only intended as comments.
;

loop_
_space_group_symop_operation_xyz
'x, y, z'
'-x+1/2, y+1/2, -z+1/2'
'-x, -y, -z'
'x-1/2, -y-1/2, z-1/2'

loop_
_atom_site_label
_atom_site_type_symbol
_atom_site_fract_x
_atom_site_fract_y
_atom_site_fract_z
_atom_site_U_iso_or_equiv
_atom_site_adp_type
_atom_site_occupancy
_atom_site_site_symmetry_order
_atom_site_calc_flag
_atom_site_refinement_flags_posn
_atom_site_refinement_flags_adp
Au1 Au 0.06360(2) 0.64271(2) 0.00010(2) 0.03036(12) Uani 1 1 d . .
N1 N 0.0917(3) 0.6283(3) 0.10083(19) 0.0313(8) Uani 1 1 d . .
N2 N -0.1411(2) 0.6167(3) -0.08704(16) 0.0305(6) Uani 1 1 d . .
C1 C 0.2025(3) 0.5446(3) 0.5266(2) 0.0430(10) Uani 1 1 d . .
C2 C 0.2610(5) 0.6252(4) 0.5612(3) 0.0605(15) Uani 1 1 d . .
H2A H 0.276615 0.607549 0.608390 0.091 Uiso 1 1 calc R U
H2B H 0.229196 0.687990 0.558646 0.091 Uiso 1 1 calc R U
H2C H 0.314612 0.631696 0.538603 0.091 Uiso 1 1 calc R U
C3 C 0.2496(4) 0.4460(4) 0.5361(2) 0.0511(11) Uani 1 1 d . .
H3A H 0.263651 0.433080 0.584197 0.077 Uiso 1 1 calc R U
H3B H 0.304016 0.447950 0.514190 0.077 Uiso 1 1 calc R U
H3C H 0.211515 0.393564 0.516019 0.077 Uiso 1 1 calc R U
C4 C 0.1162(4) 0.5406(4) 0.5601(2) 0.0512(12) Uani 1 1 d . .
H4A H 0.129391 0.527108 0.608220 0.077 Uiso 1 1 calc R U
H4B H 0.078584 0.488136 0.539380 0.077 Uiso 1 1 calc R U
H4C H 0.085641 0.603908 0.554037 0.077 Uiso 1 1 calc R U
C5 C 0.1803(3) 0.5646(3) 0.45142(19) 0.0387(9) Uani 1 1 d . .
C6 C 0.1295(3) 0.4961(3) 0.41171(19) 0.0367(8) Uani 1 1 d . .
H6 H 0.108752 0.438871 0.432375 0.044 Uiso 1 1 calc R U
C7 C 0.1089(3) 0.5095(3) 0.34392(18) 0.0352(8) Uani 1 1 d . .
H7 H 0.074612 0.461390 0.318690 0.042 Uiso 1 1 calc R U
C8 C 0.1377(3) 0.5936(3) 0.31115(18) 0.0339(8) Uani 1 1 d . .
C9 C 0.1876(3) 0.6620(3) 0.3499(2) 0.0374(8) Uani 1 1 d . .
H9 H 0.208103 0.719427 0.329207 0.045 Uiso 1 1 calc R U
C10 C 0.2083(4) 0.6475(3) 0.4191(2) 0.0386(10) Uani 1 1 d . .
H10 H 0.242412 0.695638 0.444460 0.046 Uiso 1 1 calc R U
C11 C 0.1192(3) 0.6066(3) 0.2374(2) 0.0338(8) Uani 1 1 d . .
C12 C 0.1874(3) 0.6347(3) 0.1993(2) 0.0347(9) Uani 1 1 d . .
H12 H 0.244103 0.648005 0.221448 0.042 Uiso 1 1 calc R U
C13 C 0.1735(3) 0.6433(2) 0.1303(3) 0.0328(11) Uani 1 1 d . .
C14 C 0.2356(3) 0.6636(3) 0.0798(2) 0.0334(8) Uani 1 1 d . .
C15 C 0.3246(3) 0.6766(3) 0.09798(19) 0.0352(8) Uani 1 1 d . .
H15 H 0.345854 0.682218 0.144139 0.042 Uiso 1 1 calc R U
C16 C 0.3835(3) 0.6817(3) 0.0492(2) 0.0345(8) Uani 1 1 d . .
H16 H 0.444301 0.690832 0.062636 0.041 Uiso 1 1 calc R U
C17 C 0.3544(3) 0.6735(3) -0.01881(19) 0.0344(8) Uani 1 1 d . .
C18 C 0.2627(3) 0.6648(3) -0.0364(2) 0.0309(8) Uani 1 1 d . .
H18 H 0.241378 0.660561 -0.082606 0.037 Uiso 1 1 calc R U
C19 C 0.2031(3) 0.6623(3) 0.0108(2) 0.0330(8) Uani 1 1 d . .
C20 C 0.4176(3) 0.6706(3) -0.07329(19) 0.0341(8) Uani 1 1 d . .
C21 C 0.4048(3) 0.5732(3) -0.1123(2) 0.0459(10) Uani 1 1 d . .
H21A H 0.415661 0.517804 -0.081138 0.069 Uiso 1 1 calc R U
H21B H 0.446027 0.570222 -0.146583 0.069 Uiso 1 1 calc R U
H21C H 0.344459 0.569620 -0.133926 0.069 Uiso 1 1 calc R U
C53 C 0.0648(3) 0.7858(3) -0.32729(19) 0.0418(9) Uani 1 1 d . .
H53A H 0.020187 0.837286 -0.325633 0.063 Uiso 1 1 calc R U
H53B H 0.037072 0.725400 -0.345988 0.063 Uiso 1 1 calc R U
H53C H 0.109490 0.807758 -0.355770 0.063 Uiso 1 1 calc R U
C52 C 0.1466(4) 0.8629(3) -0.2273(3) 0.0418(11) Uani 1 1 d . .
H52A H 0.178558 0.850792 -0.183039 0.063 Uiso 1 1 calc R U
H52B H 0.098875 0.909816 -0.222740 0.063 Uiso 1 1 calc R U
H52C H 0.186875 0.890193 -0.257519 0.063 Uiso 1 1 calc R U
C22 C 0.3983(3) 0.7566(3) -0.1224(2) 0.0444(9) Uani 1 1 d . .
H22A H 0.404524 0.818987 -0.097735 0.067 Uiso 1 1 calc R U
H22B H 0.338274 0.750651 -0.144261 0.067 Uiso 1 1 calc R U
H22C H 0.439905 0.755010 -0.156523 0.067 Uiso 1 1 calc R U
C23 C 0.5142(3) 0.6766(5) -0.0438(2) 0.0481(11) Uani 1 1 d . .
H23A H 0.528181 0.620299 -0.013976 0.072 Uiso 1 1 calc R U
H23B H 0.523823 0.737944 -0.018236 0.072 Uiso 1 1 calc R U
H23C H 0.552164 0.675545 -0.080368 0.072 Uiso 1 1 calc R U
C24 C 0.0340(3) 0.5919(3) 0.20429(19) 0.0335(8) Uani 1 1 d . .
C25 C -0.0465(3) 0.5579(3) 0.23597(19) 0.0378(8) Uani 1 1 d . .
H25A H -0.040904 0.578387 0.283719 0.045 Uiso 1 1 calc R U
H25B H -0.049046 0.485086 0.234660 0.045 Uiso 1 1 calc R U
C26 C -0.1321(3) 0.5991(3) 0.2011(2) 0.0404(9) Uani 1 1 d . .
H26A H -0.181679 0.560643 0.215733 0.049 Uiso 1 1 calc R U
H26B H -0.138819 0.667987 0.215891 0.049 Uiso 1 1 calc R U
C27 C -0.1378(3) 0.5971(3) 0.12555(19) 0.0355(8) Uani 1 1 d . .
C28 C -0.0612(2) 0.6040(3) 0.09411(18) 0.0319(7) Uani 1 1 d . .
C29 C 0.0225(2) 0.6077(3) 0.13555(18) 0.0313(7) Uani 1 1 d . .
C30 C -0.2172(2) 0.5999(3) 0.08402(19) 0.0354(8) Uani 1 1 d . .
H30 H -0.271147 0.596339 0.103559 0.043 Uiso 1 1 calc R U
C32 C -0.1410(2) 0.6122(3) -0.01569(18) 0.0304(7) Uani 1 1 d . .
C31 C -0.2183(3) 0.6077(3) 0.01603(19) 0.0345(8) Uani 1 1 d . .
H31 H -0.273292 0.610063 -0.010701 0.041 Uiso 1 1 calc R U
C33 C -0.0611(2) 0.6149(3) 0.02432(19) 0.0301(7) Uani 1 1 d . .
C34 C -0.2134(2) 0.6018(3) -0.13572(18) 0.0309(7) Uani 1 1 d . .
C35 C -0.2960(3) 0.5595(3) -0.13155(19) 0.0338(8) Uani 1 1 d . .
H35 H -0.312812 0.537689 -0.089584 0.041 Uiso 1 1 calc R U
C36 C -0.3522(3) 0.5500(3) -0.1890(2) 0.0364(8) Uani 1 1 d . .
H36 H -0.408751 0.522739 -0.185446 0.044 Uiso 1 1 calc R U
C37 C -0.3310(3) 0.5784(3) -0.25304(19) 0.0338(8) Uani 1 1 d . .
C38 C -0.2479(3) 0.6192(3) -0.2571(2) 0.0328(9) Uani 1 1 d . .
H38 H -0.230960 0.639506 -0.299353 0.039 Uiso 1 1 calc R U
C39 C -0.1898(3) 0.6300(3) -0.1990(2) 0.0322(8) Uani 1 1 d . .
C40 C -0.3971(3) 0.5599(3) -0.3144(2) 0.0376(9) Uani 1 1 d . .
C41 C -0.4175(3) 0.4490(3) -0.3194(2) 0.0434(9) Uani 1 1 d . .
H41A H -0.439931 0.426701 -0.277818 0.065 Uiso 1 1 calc R U
H41B H -0.363743 0.412714 -0.326135 0.065 Uiso 1 1 calc R U
H41C H -0.461811 0.437002 -0.357471 0.065 Uiso 1 1 calc R U
C42 C -0.4826(3) 0.6178(4) -0.3068(2) 0.0434(9) Uani 1 1 d . .
H42A H -0.508886 0.593966 -0.267125 0.065 Uiso 1 1 calc R U
H42B H -0.524073 0.607959 -0.346908 0.065 Uiso 1 1 calc R U
H42C H -0.469072 0.688081 -0.301457 0.065 Uiso 1 1 calc R U
C43 C -0.3625(3) 0.5917(3) -0.3800(2) 0.0417(9) Uani 1 1 d . .
H43A H -0.306738 0.558229 -0.384652 0.063 Uiso 1 1 calc R U
H43B H -0.353330 0.663107 -0.379504 0.063 Uiso 1 1 calc R U
H43C H -0.405378 0.574029 -0.417898 0.063 Uiso 1 1 calc R U
C44 C -0.0701(3) 0.6497(3) -0.1210(3) 0.0319(10) Uani 1 1 d . .
C45 C -0.0996(3) 0.6631(3) -0.1892(2) 0.0314(8) Uani 1 1 d . .
C46 C -0.0436(2) 0.6998(3) -0.23340(18) 0.0319(7) Uani 1 1 d . .
H46 H -0.064269 0.708451 -0.279445 0.038 Uiso 1 1 calc R U
C47 C 0.0427(3) 0.7241(3) -0.21089(19) 0.0332(8) Uani 1 1 d . .
C48 C 0.0706(2) 0.7063(3) -0.14287(18) 0.0326(7) Uani 1 1 d . .
H48 H 0.129709 0.721995 -0.127351 0.039 Uiso 1 1 calc R U
C49 C 0.0178(3) 0.6673(3) -0.0963(2) 0.0306(7) Uani 1 1 d . .
C50 C 0.1081(2) 0.7656(3) -0.25626(18) 0.0345(8) Uani 1 1 d . .
C51 C 0.1826(3) 0.6907(3) -0.2614(2) 0.0417(9) Uani 1 1 d . .
H51A H 0.211692 0.677053 -0.216413 0.063 Uiso 1 1 calc R U
H51B H 0.225444 0.718001 -0.289620 0.063 Uiso 1 1 calc R U
H51C H 0.158246 0.629522 -0.281482 0.063 Uiso 1 1 calc R U

loop_
_atom_site_aniso_label
_atom_site_aniso_U_11
_atom_site_aniso_U_22
_atom_site_aniso_U_33
_atom_site_aniso_U_23
_atom_site_aniso_U_13
_atom_site_aniso_U_12
Au1 0.03750(16) 0.03104(18) 0.02337(16) 0.00061(4) 0.00705(10) 0.00085(5)
N1 0.0412(19) 0.0316(16) 0.0219(17) -0.0006(13) 0.0066(14) -0.0006(14)
N2 0.0327(16) 0.0340(16) 0.0260(16) -0.0020(14) 0.0079(13) -0.0041(15)
C1 0.060(2) 0.041(2) 0.029(2) 0.0031(17) 0.0089(18) -0.003(2)
C2 0.091(4) 0.058(3) 0.031(2) 0.003(2) -0.002(3) -0.019(3)
C3 0.067(3) 0.060(3) 0.027(2) 0.0069(19) 0.005(2) 0.010(2)
C4 0.078(3) 0.049(3) 0.030(2) 0.0024(19) 0.017(2) 0.003(2)
C5 0.050(2) 0.039(2) 0.0281(19) -0.0003(15) 0.0114(17) 0.0016(17)
C6 0.050(2) 0.0311(19) 0.0306(19) 0.0014(15) 0.0096(16) -0.0011(17)
C7 0.046(2) 0.0306(18) 0.0301(18) -0.0006(14) 0.0101(15) 0.0009(16)
C8 0.047(2) 0.0310(19) 0.0249(18) 0.0020(14) 0.0078(15) 0.0029(16)
C9 0.049(2) 0.0345(18) 0.030(2) 0.0016(16) 0.0118(17) -0.0018(18)
C10 0.056(3) 0.034(2) 0.026(2) -0.0010(13) 0.0060(19) -0.0020(16)
C11 0.046(2) 0.025(2) 0.0310(19) 0.0021(16) 0.0075(16) 0.0027(17)
C12 0.043(2) 0.032(2) 0.029(2) -0.0005(14) 0.0075(19) -0.0018(15)
C13 0.039(2) 0.028(2) 0.032(2) -0.0007(12) 0.006(2) 0.0000(13)
C14 0.049(2) 0.0286(16) 0.0242(18) 0.0026(16) 0.0085(16) 0.0030(18)
C15 0.044(2) 0.037(2) 0.0256(18) -0.0001(16) 0.0062(15) -0.0018(18)
C16 0.0338(18) 0.040(2) 0.0299(19) 0.0013(17) 0.0047(15) -0.0047(17)
C17 0.0417(19) 0.030(2) 0.032(2) 0.0012(16) 0.0069(16) 0.0021(17)
C18 0.0382(19) 0.0311(17) 0.0239(18) 0.0012(15) 0.0060(15) 0.0013(17)
C19 0.042(2) 0.0311(17) 0.0263(19) -0.0017(16) 0.0066(16) -0.0064(17)
C20 0.0345(19) 0.039(2) 0.0303(19) 0.0005(17) 0.0100(15) 0.0000(17)
C21 0.053(2) 0.045(3) 0.043(2) -0.0058(18) 0.016(2) 0.0001(19)
C53 0.044(2) 0.053(3) 0.0287(19) 0.0061(16) 0.0067(16) -0.0079(18)
C52 0.048(3) 0.045(3) 0.033(2) 0.0002(15) 0.010(2) -0.0077(17)
C22 0.051(2) 0.046(2) 0.038(2) 0.0049(18) 0.0145(17) 0.003(2)
C23 0.039(2) 0.068(3) 0.039(2) -0.003(2) 0.0086(18) -0.003(2)
C24 0.0424(19) 0.0305(18) 0.0285(18) 0.0010(15) 0.0074(15) 0.0017(16)
C25 0.046(2) 0.041(2) 0.0278(18) 0.0034(15) 0.0093(16) 0.0003(17)
C26 0.042(2) 0.047(2) 0.034(2) 0.0045(18) 0.0103(16) 0.0036(19)
C27 0.046(2) 0.033(2) 0.0296(18) 0.0022(15) 0.0117(15) 0.0031(17)
C28 0.0352(18) 0.030(2) 0.0310(19) 0.0020(15) 0.0056(15) 0.0009(16)
C29 0.0396(19) 0.0268(19) 0.0291(18) 0.0010(15) 0.0111(15) -0.0007(16)
C30 0.0345(18) 0.040(2) 0.0342(19) -0.0028(16) 0.0144(15) 0.0001(17)
C32 0.0309(17) 0.0308(19) 0.0305(18) 0.0021(15) 0.0080(14) -0.0016(16)
C31 0.0395(19) 0.031(2) 0.035(2) 0.0005(17) 0.0094(16) 0.0013(18)
C33 0.0331(17) 0.0315(19) 0.027(2) 0.0021(17) 0.0092(13) -0.0035(16)
C34 0.0348(17) 0.030(2) 0.0280(18) -0.0022(15) 0.0028(14) 0.0047(16)
C35 0.0411(19) 0.0297(19) 0.0320(18) 0.0005(14) 0.0109(15) -0.0002(15)
C36 0.0422(19) 0.0304(18) 0.037(2) -0.0018(16) 0.0083(16) -0.0025(16)
C37 0.0413(19) 0.0284(19) 0.0319(19) -0.0021(14) 0.0050(15) 0.0025(15)
C38 0.043(2) 0.0294(17) 0.027(2) -0.0040(17) 0.0077(17) 0.0017(18)
C39 0.039(2) 0.0244(17) 0.034(2) -0.0014(14) 0.0069(17) 0.0016(15)
C40 0.040(2) 0.035(2) 0.038(2) -0.0034(16) 0.0038(17) -0.0012(17)
C41 0.050(2) 0.040(2) 0.040(2) -0.0057(18) 0.0050(18) -0.0071(19)
C42 0.041(2) 0.048(2) 0.041(2) 0.000(2) 0.0021(18) 0.001(2)
C43 0.045(2) 0.047(2) 0.032(2) -0.0011(18) 0.0016(16) -0.0053(19)
C44 0.039(2) 0.027(2) 0.032(2) -0.0016(13) 0.0141(19) -0.0010(14)
C45 0.038(2) 0.0265(17) 0.031(2) -0.0033(16) 0.0056(16) 0.0022(17)
C46 0.0390(18) 0.0310(18) 0.0260(17) -0.0019(14) 0.0053(14) 0.0018(15)
C47 0.0412(18) 0.0314(18) 0.0278(17) -0.0013(14) 0.0075(14) -0.0010(15)
C48 0.0387(18) 0.0335(19) 0.0260(17) -0.0013(14) 0.0047(14) -0.0031(15)
C49 0.0358(19) 0.0322(17) 0.0240(18) -0.0016(17) 0.0037(14) 0.0022(18)
C50 0.0395(18) 0.040(2) 0.0250(17) 0.0001(15) 0.0075(14) -0.0038(16)
C51 0.043(2) 0.051(2) 0.033(2) -0.0016(17) 0.0100(16) 0.0004(19)

loop_
_atom_type_symbol
_atom_type_description
_atom_type_scat_dispersion_real
_atom_type_scat_dispersion_imag
_atom_type_scat_source
C C 0.0050 0.0020 'International Tables Vol C Tables 4.2.6.8 and 6.1.1.4'
H H 0.0000 0.0000 'International Tables Vol C Tables 4.2.6.8 and 6.1.1.4'
Au Au -4.6410 11.1860 'International Tables Vol C Tables 4.2.6.8 and 6.1.1.4'
N N 0.0090 0.0050 'International Tables Vol C Tables 4.2.6.8 and 6.1.1.4'

loop_
_geom_angle_atom_site_label_1
_geom_angle_atom_site_label_2
_geom_angle_atom_site_label_3
_geom_angle
C49 Au1 N1 170.80(15)
C49 Au1 C33 90.91(16)
N1 Au1 C33 81.65(16)
C49 Au1 C19 108.76(16)
N1 Au1 C19 78.73(16)
C33 Au1 C19 160.32(16)
C13 N1 C29 123.3(4)
C13 N1 Au1 120.9(3)
C29 N1 Au1 115.7(3)
C44 N2 C34 107.5(3)
C44 N2 C32 124.9(4)
C34 N2 C32 127.1(3)
C3 C1 C5 109.5(3)
C3 C1 C2 108.9(4)
C5 C1 C2 112.2(4)
C3 C1 C4 109.3(4)
C5 C1 C4 108.6(4)
C2 C1 C4 108.4(4)
C1 C2 H2A 109.5
C1 C2 H2B 109.5
H2A C2 H2B 109.5
C1 C2 H2C 109.5
H2A C2 H2C 109.5
H2B C2 H2C 109.5
C1 C3 H3A 109.5
C1 C3 H3B 109.5
H3A C3 H3B 109.5
C1 C3 H3C 109.5
H3A C3 H3C 109.5
H3B C3 H3C 109.5
C1 C4 H4A 109.5
C1 C4 H4B 109.5
H4A C4 H4B 109.5
C1 C4 H4C 109.5
H4A C4 H4C 109.5
H4B C4 H4C 109.5
C10 C5 C6 116.9(4)
C10 C5 C1 123.6(4)
C6 C5 C1 119.5(4)
C7 C6 C5 121.9(4)
C7 C6 H6 119.0
C5 C6 H6 119.0
C6 C7 C8 121.1(4)
C6 C7 H7 119.5
C8 C7 H7 119.5
C9 C8 C7 117.6(3)
C9 C8 C11 120.9(4)
C7 C8 C11 121.5(4)
C8 C9 C10 120.8(4)
C8 C9 H9 119.6
C10 C9 H9 119.6
C5 C10 C9 121.7(4)
C5 C10 H10 119.2
C9 C10 H10 119.2
C12 C11 C24 118.9(4)
C12 C11 C8 119.6(4)
C24 C11 C8 121.5(4)
C13 C12 C11 121.2(4)
C13 C12 H12 119.4
C11 C12 H12 119.4
N1 C13 C12 117.8(5)
N1 C13 C14 111.3(4)
C12 C13 C14 130.8(5)
C15 C14 C19 119.6(4)
C15 C14 C13 121.8(4)
C19 C14 C13 118.4(4)
C14 C15 C16 120.7(4)
C14 C15 H15 119.6
C16 C15 H15 119.6
C17 C16 C15 121.0(4)
C17 C16 H16 119.5
C15 C16 H16 119.5
C16 C17 C18 117.3(4)
C16 C17 C20 122.4(4)
C18 C17 C20 120.3(3)
C19 C18 C17 122.7(4)
C19 C18 H18 118.7
C17 C18 H18 118.7
C18 C19 C14 118.4(4)
C18 C19 Au1 131.1(3)
C14 C19 Au1 110.2(3)
C17 C20 C22 110.0(3)
C17 C20 C23 112.3(3)
C22 C20 C23 108.6(4)
C17 C20 C21 109.0(4)
C22 C20 C21 108.9(3)
C23 C20 C21 108.0(4)
C20 C21 H21A 109.5
C20 C21 H21B 109.5
H21A C21 H21B 109.5
C20 C21 H21C 109.5
H21A C21 H21C 109.5
H21B C21 H21C 109.5
C50 C53 H53A 109.5
C50 C53 H53B 109.5
H53A C53 H53B 109.5
C50 C53 H53C 109.5
H53A C53 H53C 109.5
H53B C53 H53C 109.5
C50 C52 H52A 109.5
C50 C52 H52B 109.5
H52A C52 H52B 109.5
C50 C52 H52C 109.5
H52A C52 H52C 109.5
H52B C52 H52C 109.5
C20 C22 H22A 109.5
C20 C22 H22B 109.5
H22A C22 H22B 109.5
C20 C22 H22C 109.5
H22A C22 H22C 109.5
H22B C22 H22C 109.5
C20 C23 H23A 109.5
C20 C23 H23B 109.5
H23A C23 H23B 109.5
C20 C23 H23C 109.5
H23A C23 H23C 109.5
H23B C23 H23C 109.5
C29 C24 C11 117.4(4)
C29 C24 C25 115.9(3)
C11 C24 C25 126.7(3)
C24 C25 C26 113.2(3)
C24 C25 H25A 108.9
C26 C25 H25A 108.9
C24 C25 H25B 108.9
C26 C25 H25B 108.9
H25A C25 H25B 107.7
C27 C26 C25 114.3(3)
C27 C26 H26A 108.7
C25 C26 H26A 108.7
C27 C26 H26B 108.7
C25 C26 H26B 108.7
H26A C26 H26B 107.6
C28 C27 C30 116.8(3)
C28 C27 C26 119.3(4)
C30 C27 C26 123.5(3)
C27 C28 C33 123.0(3)
C27 C28 C29 118.6(3)
C33 C28 C29 118.2(3)
N1 C29 C24 121.0(4)
N1 C29 C28 113.9(3)
C24 C29 C28 125.1(3)
C31 C30 C27 121.0(3)
C31 C30 H30 119.5
C27 C30 H30 119.5
C33 C32 C31 118.3(3)
C33 C32 N2 119.0(3)
C31 C32 N2 122.7(3)
C30 C31 C32 122.1(4)
C30 C31 H31 119.0
C32 C31 H31 119.0
C32 C33 C28 118.6(3)
C32 C33 Au1 130.7(3)
C28 C33 Au1 110.5(3)
C35 C34 C39 118.9(4)
C35 C34 N2 131.8(3)
C39 C34 N2 109.1(3)
C36 C35 C34 118.8(4)
C36 C35 H35 120.6
C34 C35 H35 120.6
C35 C36 C37 123.7(4)
C35 C36 H36 118.2
C37 C36 H36 118.2
C38 C37 C36 117.3(4)
C38 C37 C40 123.3(4)
C36 C37 C40 119.3(4)
C37 C38 C39 119.9(4)
C37 C38 H38 120.1
C39 C38 H38 120.1
C38 C39 C34 121.4(4)
C38 C39 C45 131.5(4)
C34 C39 C45 107.1(4)
C43 C40 C37 112.6(3)
C43 C40 C41 107.8(4)
C37 C40 C41 109.0(3)
C43 C40 C42 108.2(4)
C37 C40 C42 109.6(3)
C41 C40 C42 109.6(4)
C40 C41 H41A 109.5
C40 C41 H41B 109.5
H41A C41 H41B 109.5
C40 C41 H41C 109.5
H41A C41 H41C 109.5
H41B C41 H41C 109.5
C40 C42 H42A 109.5
C40 C42 H42B 109.5
H42A C42 H42B 109.5
C40 C42 H42C 109.5
H42A C42 H42C 109.5
H42B C42 H42C 109.5
C40 C43 H43A 109.5
C40 C43 H43B 109.5
H43A C43 H43B 109.5
C40 C43 H43C 109.5
H43A C43 H43C 109.5
H43B C43 H43C 109.5
C45 C44 C49 121.4(4)
C45 C44 N2 108.8(4)
C49 C44 N2 129.9(4)
C46 C45 C44 120.5(4)
C46 C45 C39 132.1(4)
C44 C45 C39 107.3(4)
C45 C46 C47 120.5(3)
C45 C46 H46 119.7
C47 C46 H46 119.7
C46 C47 C48 117.2(3)
C46 C47 C50 123.6(3)
C48 C47 C50 119.2(3)
C49 C48 C47 124.9(3)
C49 C48 H48 117.6
C47 C48 H48 117.6
C48 C49 C44 115.3(4)
C48 C49 Au1 122.3(3)
C44 C49 Au1 122.4(3)
C47 C50 C53 111.8(3)
C47 C50 C52 110.0(3)
C53 C50 C52 108.0(3)
C47 C50 C51 109.4(3)
C53 C50 C51 108.0(3)
C52 C50 C51 109.6(3)
C50 C51 H51A 109.5
C50 C51 H51B 109.5
H51A C51 H51B 109.5
C50 C51 H51C 109.5
H51A C51 H51C 109.5
H51B C51 H51C 109.5

loop_
_geom_bond_atom_site_label_1
_geom_bond_atom_site_label_2
_geom_bond_distance
Au1 C49 2.010(4)
Au1 N1 2.026(4)
Au1 C33 2.052(4)
Au1 C19 2.140(4)
N1 C13 1.344(7)
N1 C29 1.353(5)
N2 C44 1.411(6)
N2 C34 1.412(5)
N2 C32 1.428(5)
C1 C3 1.523(7)
C1 C5 1.531(5)
C1 C2 1.533(7)
C1 C4 1.544(7)
C2 H2A 0.9800
C2 H2B 0.9800
C2 H2C 0.9800
C3 H3A 0.9800
C3 H3B 0.9800
C3 H3C 0.9800
C4 H4A 0.9800
C4 H4B 0.9800
C4 H4C 0.9800
C5 C10 1.388(6)
C5 C6 1.404(6)
C6 C7 1.373(5)
C6 H6 0.9500
C7 C8 1.409(6)
C7 H7 0.9500
C8 C9 1.388(6)
C8 C11 1.483(5)
C9 C10 1.402(6)
C9 H9 0.9500
C10 H10 0.9500
C11 C12 1.409(6)
C11 C24 1.414(6)
C12 C13 1.379(7)
C12 H12 0.9500
C13 C14 1.481(6)
C14 C15 1.386(6)
C14 C19 1.417(6)
C15 C16 1.396(6)
C15 H15 0.9500
C16 C17 1.392(6)
C16 H16 0.9500
C17 C18 1.416(6)
C17 C20 1.531(5)
C18 C19 1.380(6)
C18 H18 0.9500
C20 C22 1.535(6)
C20 C23 1.536(6)
C20 C21 1.536(6)
C21 H21A 0.9800
C21 H21B 0.9800
C21 H21C 0.9800
C53 C50 1.530(5)
C53 H53A 0.9800
C53 H53B 0.9800
C53 H53C 0.9800
C52 C50 1.536(6)
C52 H52A 0.9800
C52 H52B 0.9800
C52 H52C 0.9800
C22 H22A 0.9800
C22 H22B 0.9800
C22 H22C 0.9800
C23 H23A 0.9800
C23 H23B 0.9800
C23 H23C 0.9800
C24 C29 1.385(5)
C24 C25 1.515(6)
C25 C26 1.525(6)
C25 H25A 0.9900
C25 H25B 0.9900
C26 C27 1.505(5)
C26 H26A 0.9900
C26 H26B 0.9900
C27 C28 1.388(5)
C27 C30 1.401(5)
C28 C33 1.404(5)
C28 C29 1.455(5)
C30 C31 1.362(5)
C30 H30 0.9500
C32 C33 1.391(5)
C32 C31 1.401(6)
C31 H31 0.9500
C34 C35 1.399(5)
C34 C39 1.404(6)
C35 C36 1.369(6)
C35 H35 0.9500
C36 C37 1.407(6)
C36 H36 0.9500
C37 C38 1.396(6)
C37 C40 1.529(5)
C38 C39 1.398(6)
C38 H38 0.9500
C39 C45 1.445(6)
C40 C43 1.526(6)
C40 C41 1.539(6)
C40 C42 1.548(6)
C41 H41A 0.9800
C41 H41B 0.9800
C41 H41C 0.9800
C42 H42A 0.9800
C42 H42B 0.9800
C42 H42C 0.9800
C43 H43A 0.9800
C43 H43B 0.9800
C43 H43C 0.9800
C44 C45 1.405(7)
C44 C49 1.406(7)
C45 C46 1.386(6)
C46 C47 1.391(5)
C46 H46 0.9500
C47 C48 1.404(5)
C47 C50 1.526(5)
C48 C49 1.399(6)
C48 H48 0.9500
C50 C51 1.539(6)
C51 H51A 0.9800
C51 H51B 0.9800
C51 H51C 0.9800

loop_
_geom_torsion_atom_site_label_1
_geom_torsion_atom_site_label_2
_geom_torsion_atom_site_label_3
_geom_torsion_atom_site_label_4
_geom_torsion
C3 C1 C5 C10 -122.5(5)
C2 C1 C5 C10 -1.4(7)
C4 C1 C5 C10 118.3(5)
C3 C1 C5 C6 56.9(6)
C2 C1 C5 C6 178.0(5)
C4 C1 C5 C6 -62.3(5)
C10 C5 C6 C7 0.6(6)
C1 C5 C6 C7 -178.9(4)
C5 C6 C7 C8 -0.4(6)
C6 C7 C8 C9 0.1(6)
C6 C7 C8 C11 177.2(4)
C7 C8 C9 C10 -0.1(6)
C11 C8 C9 C10 -177.2(4)
C6 C5 C10 C9 -0.5(7)
C1 C5 C10 C9 178.9(4)
C8 C9 C10 C5 0.3(7)
C9 C8 C11 C12 44.8(6)
C7 C8 C11 C12 -132.3(4)
C9 C8 C11 C24 -134.9(4)
C7 C8 C11 C24 48.1(6)
C24 C11 C12 C13 -3.2(6)
C8 C11 C12 C13 177.1(3)
C29 N1 C13 C12 1.7(6)
Au1 N1 C13 C12 178.4(3)
C29 N1 C13 C14 179.6(3)
Au1 N1 C13 C14 -3.8(4)
C11 C12 C13 N1 2.9(5)
C11 C12 C13 C14 -174.5(4)
N1 C13 C14 C15 -176.8(4)
C12 C13 C14 C15 0.8(7)
N1 C13 C14 C19 -1.4(5)
C12 C13 C14 C19 176.1(4)
C19 C14 C15 C16 -4.5(7)
C13 C14 C15 C16 170.8(4)
C14 C15 C16 C17 -0.2(7)
C15 C16 C17 C18 3.0(7)
C15 C16 C17 C20 -175.1(4)
C16 C17 C18 C19 -1.3(7)
C20 C17 C18 C19 176.8(4)
C17 C18 C19 C14 -3.2(7)
C17 C18 C19 Au1 -176.5(3)
C15 C14 C19 C18 6.0(6)
C13 C14 C19 C18 -169.4(4)
C15 C14 C19 Au1 -179.3(3)
C13 C14 C19 Au1 5.3(5)
C16 C17 C20 C22 -120.5(4)
C18 C17 C20 C22 61.4(5)
C16 C17 C20 C23 0.5(6)
C18 C17 C20 C23 -177.5(4)
C16 C17 C20 C21 120.2(4)
C18 C17 C20 C21 -57.9(5)
C12 C11 C24 C29 -0.9(6)
C8 C11 C24 C29 178.7(4)
C12 C11 C24 C25 177.4(4)
C8 C11 C24 C25 -2.9(6)
C29 C24 C25 C26 -32.3(5)
C11 C24 C25 C26 149.3(4)
C24 C25 C26 C27 43.2(5)
C25 C26 C27 C28 -29.2(6)
C25 C26 C27 C30 158.4(4)
C30 C27 C28 C33 0.9(6)
C26 C27 C28 C33 -172.0(4)
C30 C27 C28 C29 176.1(4)
C26 C27 C28 C29 3.2(6)
C13 N1 C29 C24 -6.0(6)
Au1 N1 C29 C24 177.2(3)
C13 N1 C29 C28 174.2(3)
Au1 N1 C29 C28 -2.6(4)
C11 C24 C29 N1 5.4(6)
C25 C24 C29 N1 -173.1(4)
C11 C24 C29 C28 -174.8(4)
C25 C24 C29 C28 6.7(6)
C27 C28 C29 N1 -171.2(4)
C33 C28 C29 N1 4.2(5)
C27 C28 C29 C24 9.0(6)
C33 C28 C29 C24 -175.6(4)
C28 C27 C30 C31 0.9(6)
C26 C27 C30 C31 173.5(4)
C44 N2 C32 C33 -17.9(6)
C34 N2 C32 C33 170.8(4)
C44 N2 C32 C31 160.5(4)
C34 N2 C32 C31 -10.8(6)
C27 C30 C31 C32 0.6(6)
C33 C32 C31 C30 -4.0(6)
N2 C32 C31 C30 177.6(4)
C31 C32 C33 C28 5.6(6)
N2 C32 C33 C28 -175.9(4)
C31 C32 C33 Au1 -169.3(3)
N2 C32 C33 Au1 9.2(6)
C27 C28 C33 C32 -4.3(6)
C29 C28 C33 C32 -179.5(4)
C27 C28 C33 Au1 171.6(3)
C29 C28 C33 Au1 -3.6(5)
C44 N2 C34 C35 171.6(4)
C32 N2 C34 C35 -15.9(7)
C44 N2 C34 C39 -3.1(4)
C32 N2 C34 C39 169.5(4)
C39 C34 C35 C36 -2.2(5)
N2 C34 C35 C36 -176.4(4)
C34 C35 C36 C37 1.6(6)
C35 C36 C37 C38 -0.6(6)
C35 C36 C37 C40 177.1(4)
C36 C37 C38 C39 0.2(6)
C40 C37 C38 C39 -177.4(4)
C37 C38 C39 C34 -0.8(6)
C37 C38 C39 C45 175.3(4)
C35 C34 C39 C38 1.8(6)
N2 C34 C39 C38 177.3(4)
C35 C34 C39 C45 -175.2(3)
N2 C34 C39 C45 0.3(4)
C38 C37 C40 C43 -0.5(6)
C36 C37 C40 C43 -178.0(4)
C38 C37 C40 C41 119.2(4)
C36 C37 C40 C41 -58.4(5)
C38 C37 C40 C42 -120.9(4)
C36 C37 C40 C42 61.5(5)
C34 N2 C44 C45 4.8(4)
C32 N2 C44 C45 -168.0(4)
C34 N2 C44 C49 -174.4(4)
C32 N2 C44 C49 12.9(7)
C49 C44 C45 C46 -3.8(6)
N2 C44 C45 C46 177.0(4)
C49 C44 C45 C39 174.6(4)
N2 C44 C45 C39 -4.6(4)
C38 C39 C45 C46 4.3(8)
C34 C39 C45 C46 -179.1(4)
C38 C39 C45 C44 -173.9(4)
C34 C39 C45 C44 2.7(4)
C44 C45 C46 C47 -0.1(6)
C39 C45 C46 C47 -178.1(4)
C45 C46 C47 C48 2.3(6)
C45 C46 C47 C50 -179.5(4)
C46 C47 C48 C49 -0.8(6)
C50 C47 C48 C49 -179.1(4)
C47 C48 C49 C44 -2.8(6)
C47 C48 C49 Au1 179.2(3)
C45 C44 C49 C48 5.0(6)
N2 C44 C49 C48 -175.9(4)
C45 C44 C49 Au1 -177.0(3)
N2 C44 C49 Au1 2.1(6)
C46 C47 C50 C53 5.2(5)
C48 C47 C50 C53 -176.6(3)
C46 C47 C50 C52 125.2(4)
C48 C47 C50 C52 -56.6(5)
C46 C47 C50 C51 -114.4(4)
C48 C47 C50 C51 63.8(4)
